data_1571540
loop_
_publ_author_name
'Zheng, Xuejuan'
'Huang, Fanping'
'Li, Xinyuan'
'Zhuo, Kaiyue'
'Chen, Dafa'
'Luo, Ming'
'Xia, Haiping'

_publ_section_title
;
 Isomerization reactions of metal vinylidene units.
;
_journal_issue 22
_journal_name_full 'Chemical science'
_journal_page_first 8443
_journal_page_last 8450
_journal_paper_doi 10.1039/d4sc01993h
_journal_volume 15
_journal_year 2024
_chemical_formula_moiety 'C63 H50 Cl2 N Os P3, 2(Cl)'
_chemical_formula_sum 'C63 H50 Cl4 N Os P3'
_chemical_formula_weight 1245.95
_space_group_crystal_system monoclinic
_space_group_IT_number 14
_space_group_name_Hall '-P 2yn'
_space_group_name_H-M_alt 'P 1 21/n 1'
_atom_sites_solution_hydrogens geom
_atom_sites_solution_primary dual
_audit_creation_date 2022-11-30
_audit_creation_method
;
Olex2 1.2
(compiled 2018.05.29 svn.r3508 for OlexSys, GUI svn.r5506)
;
_audit_update_record
;
2023-12-17 deposited with the CCDC.	2024-04-30 downloaded from the CCDC.
;
_cell_angle_alpha 90
_cell_angle_beta 93.8120(10)
_cell_angle_gamma 90
_cell_formula_units_Z 4
_cell_length_a 12.5847(5)
_cell_length_b 20.8470(8)
_cell_length_c 21.1394(8)
_cell_measurement_reflns_used 9617
_cell_measurement_temperature 100.0(2)
_cell_measurement_theta_max 72.32
_cell_measurement_theta_min 4.11
_cell_volume 5533.7(4)
_computing_cell_refinement 'SAINT V8.40A (?, 2016)'
_computing_data_collection 'Apex3 (Bruker 2018)'
_computing_data_reduction 'SAINT V8.40A (?, 2016)'
_computing_molecular_graphics 'Olex2 (Dolomanov et al., 2009)'
_computing_publication_material 'Olex2 (Dolomanov et al., 2009)'
_computing_structure_refinement 'ShelXL (Sheldrick, 2015)'
_computing_structure_solution 'XT (Sheldrick, 2015)'
_diffrn_ambient_temperature 100.0
_diffrn_detector_area_resol_mean 7.9
_diffrn_detector_type 'CMOS area detector'
_diffrn_measured_fraction_theta_full 1.000
_diffrn_measured_fraction_theta_max 0.998
_diffrn_measurement_device 'three-circle diffractometer'
_diffrn_measurement_device_type 'Bruker APEX-II CCD'
_diffrn_measurement_method '\f and \w scans'
_diffrn_radiation_type CuK\a
_diffrn_radiation_wavelength 1.54178
_diffrn_reflns_av_R_equivalents 0.0378
_diffrn_reflns_av_unetI/netI 0.0183
_diffrn_reflns_Laue_measured_fraction_full 1.000
_diffrn_reflns_Laue_measured_fraction_max 0.998
_diffrn_reflns_limit_h_max 15
_diffrn_reflns_limit_h_min -15
_diffrn_reflns_limit_k_max 25
_diffrn_reflns_limit_k_min -25
_diffrn_reflns_limit_l_max 26
_diffrn_reflns_limit_l_min -24
_diffrn_reflns_number 95746
_diffrn_reflns_point_group_measured_fraction_full 1.000
_diffrn_reflns_point_group_measured_fraction_max 0.998
_diffrn_reflns_theta_full 67.679
_diffrn_reflns_theta_max 72.322
_diffrn_reflns_theta_min 2.980
_diffrn_standards_number 0
_exptl_absorpt_coefficient_mu 7.262
_exptl_absorpt_correction_T_max 0.7536
_exptl_absorpt_correction_T_min 0.5146
_exptl_absorpt_correction_type none
_exptl_absorpt_process_details
'SADABS-2016/2 (Bruker,2016/2) was used for absorption correction. wR2(int) was 0.1144 before and 0.0571 after correction. The Ratio of minimum to maximum transmission is 0.6829. The \l/2 correction factor is Not present.'
_exptl_crystal_colour 'metallic yellowish orange'
_exptl_crystal_colour_lustre metallic
_exptl_crystal_colour_modifier yellowish
_exptl_crystal_colour_primary orange
_exptl_crystal_density_diffrn 1.496
_exptl_crystal_description block
_exptl_crystal_F_000 2496
_exptl_crystal_size_max 0.15
_exptl_crystal_size_mid 0.13
_exptl_crystal_size_min 0.12
_refine_diff_density_max 1.640
_refine_diff_density_min -1.743
_refine_diff_density_rms 0.103
_refine_ls_extinction_method none
_refine_ls_goodness_of_fit_ref 1.054
_refine_ls_hydrogen_treatment constr
_refine_ls_matrix_type full
_refine_ls_number_parameters 658
_refine_ls_number_reflns 10922
_refine_ls_number_restraints 0
_refine_ls_restrained_S_all 1.054
_refine_ls_R_factor_all 0.0324
_refine_ls_R_factor_gt 0.0316
_refine_ls_shift/su_max 0.001
_refine_ls_shift/su_mean 0.000
_refine_ls_structure_factor_coef Fsqd
_refine_ls_weighting_details 'w=1/[\s^2^(Fo^2^)+(0.0371P)^2^+18.7166P] where P=(Fo^2^+2Fc^2^)/3'
_refine_ls_weighting_scheme calc
_refine_ls_wR_factor_gt 0.0823
_refine_ls_wR_factor_ref 0.0830
_reflns_Friedel_coverage 0.000
_reflns_number_gt 10625
_reflns_number_total 10922
_reflns_threshold_expression 'I > 2\s(I)'
_cod_data_source_file d4sc01993h2.cif
_cod_data_source_block 8
_cod_depositor_comments 'Adding full bibliography for 1571535--1571544.cif.'
_cod_database_code 1571540
_shelx_shelxl_version_number 2018/3
_shelx_space_group_comment
;
The symmetry employed for this shelxl refinement is uniquely defined
by the following loop, which should always be used as a source of
symmetry information in preference to the above space-group names.
They are only intended as comments.
;
_olex2_refinement_description
;
1. Fixed Uiso
 At 1.2 times of:
  All C(H) groups
2. Others
 Fixed Sof: Cl2S(0.5) Cl3S(0.5)
3.a Aromatic/amide H refined with riding coordinates:
 C1(H1), C4(H4), C5(H5), C6(H6), C9(H9), C11(H11), C12(H12), C13(H13),
 C14(H14), C15(H15), C17(H17), C18(H18), C19(H19), C20(H20), C21(H21), C23(H23),
  C24(H24), C25(H25), C26(H26), C27(H27), C29(H29), C30(H30), C31(H31),
 C32(H32), C33(H33), C35(H35), C36(H36), C37(H37), C38(H38), C39(H39), C41(H41),
  C42(H42), C43(H43), C44(H44), C45(H45), C47(H47), C48(H48), C49(H49),
 C50(H50), C51(H51), C53(H53), C54(H54), C55(H55), C56(H56), C57(H57), C59(H59),
  C60(H60), C61(H61), C62(H62), C63(H63)
;
_smtbx_masks_void_probe_radius 1.2
_smtbx_masks_void_truncation_radius 1.2
_olex2_submission_special_instructions 'No special instructions were received'

loop_
_space_group_symop_operation_xyz
'x, y, z'
'-x+1/2, y+1/2, -z+1/2'
'-x, -y, -z'
'x-1/2, -y-1/2, z-1/2'

loop_
_atom_site_label
_atom_site_type_symbol
_atom_site_fract_x
_atom_site_fract_y
_atom_site_fract_z
_atom_site_U_iso_or_equiv
_atom_site_adp_type
_atom_site_occupancy
_atom_site_site_symmetry_order
_atom_site_calc_flag
_atom_site_refinement_flags_posn
_atom_site_refinement_flags_adp
_atom_site_refinement_flags_occupancy
_atom_site_disorder_assembly
_atom_site_disorder_group
Os1 Os 0.42081(2) 0.14511(2) 0.39145(2) 0.01399(5) Uani 1 1 d . . . . .
Cl1 Cl 0.31230(8) 0.25782(5) 0.20871(4) 0.0353(2) Uani 1 1 d . . . . .
Cl2 Cl 0.47068(6) 0.03598(3) 0.39977(4) 0.02043(15) Uani 1 1 d . . . . .
P1 P 0.24115(6) 0.11123(3) 0.39690(3) 0.01392(14) Uani 1 1 d . . . . .
P2 P 0.60047(6) 0.17430(4) 0.37996(4) 0.01639(15) Uani 1 1 d . . . . .
P3 P 0.39960(6) 0.25482(4) 0.58281(4) 0.02120(17) Uani 1 1 d . . . . .
N1 N 0.3696(2) 0.23985(12) 0.39315(12) 0.0179(5) Uani 1 1 d . . . . .
C1 C 0.4320(2) 0.16966(16) 0.48434(14) 0.0189(6) Uani 1 1 d . . . . .
H1 H 0.457756 0.139435 0.515308 0.023 Uiso 1 1 calc R . . . .
C2 C 0.4025(3) 0.22963(16) 0.50255(15) 0.0205(6) Uani 1 1 d . . . . .
C3 C 0.3649(3) 0.27069(16) 0.44986(16) 0.0220(7) Uani 1 1 d . . . . .
C4 C 0.3266(4) 0.33283(17) 0.45207(19) 0.0357(9) Uani 1 1 d . . . . .
H4 H 0.326970 0.355215 0.491233 0.043 Uiso 1 1 calc R . . . .
C5 C 0.2873(4) 0.36212(18) 0.3959(2) 0.0416(11) Uani 1 1 d . . . . .
H5 H 0.258197 0.404127 0.396816 0.050 Uiso 1 1 calc R . . . .
C6 C 0.2909(3) 0.32984(19) 0.33898(19) 0.0335(8) Uani 1 1 d . . . . .
H6 H 0.263639 0.349328 0.300654 0.040 Uiso 1 1 calc R . . . .
C7 C 0.3345(3) 0.26901(16) 0.33819(16) 0.0227(7) Uani 1 1 d . . . . .
C8 C 0.3484(3) 0.22761(18) 0.28426(15) 0.0240(7) Uani 1 1 d . . . . .
C9 C 0.3879(3) 0.16847(17) 0.29573(15) 0.0213(6) Uani 1 1 d . . . . .
H9 H 0.400066 0.139177 0.262564 0.026 Uiso 1 1 calc R . . . .
C10 C 0.1959(2) 0.04740(14) 0.34138(14) 0.0168(6) Uani 1 1 d . . . . .
C11 C 0.0982(3) 0.01845(17) 0.34715(16) 0.0238(7) Uani 1 1 d . . . . .
H11 H 0.055026 0.031679 0.379951 0.029 Uiso 1 1 calc R . . . .
C12 C 0.0623(3) -0.02978(17) 0.30563(17) 0.0264(7) Uani 1 1 d . . . . .
H12 H -0.004541 -0.049672 0.310534 0.032 Uiso 1 1 calc R . . . .
C13 C 0.1238(3) -0.04877(16) 0.25731(16) 0.0239(7) Uani 1 1 d . . . . .
H13 H 0.099057 -0.081502 0.228734 0.029 Uiso 1 1 calc R . . . .
C14 C 0.2213(3) -0.02011(16) 0.25056(16) 0.0234(7) Uani 1 1 d . . . . .
H14 H 0.263551 -0.032835 0.217147 0.028 Uiso 1 1 calc R . . . .
C15 C 0.2574(3) 0.02744(16) 0.29283(15) 0.0209(6) Uani 1 1 d . . . . .
H15 H 0.325020 0.046545 0.288453 0.025 Uiso 1 1 calc R . . . .
C16 C 0.2051(2) 0.08114(14) 0.47420(14) 0.0169(6) Uani 1 1 d . . . . .
C17 C 0.1008(3) 0.08492(15) 0.49341(15) 0.0196(6) Uani 1 1 d . . . . .
H17 H 0.046398 0.103625 0.466078 0.023 Uiso 1 1 calc R . . . .
C18 C 0.0768(3) 0.06149(16) 0.55204(16) 0.0229(7) Uani 1 1 d . . . . .
H18 H 0.005917 0.063957 0.564720 0.028 Uiso 1 1 calc R . . . .
C19 C 0.1562(3) 0.03438(17) 0.59240(16) 0.0262(7) Uani 1 1 d . . . . .
H19 H 0.139585 0.018689 0.632768 0.031 Uiso 1 1 calc R . . . .
C20 C 0.2590(3) 0.03024(16) 0.57389(16) 0.0237(7) Uani 1 1 d . . . . .
H20 H 0.313133 0.011820 0.601622 0.028 Uiso 1 1 calc R . . . .
C21 C 0.2835(3) 0.05283(15) 0.51506(15) 0.0198(6) Uani 1 1 d . . . . .
H21 H 0.354261 0.049064 0.502327 0.024 Uiso 1 1 calc R . . . .
C22 C 0.1454(2) 0.17576(15) 0.37952(15) 0.0175(6) Uani 1 1 d . . . . .
C23 C 0.1197(3) 0.21809(16) 0.42741(16) 0.0231(7) Uani 1 1 d . . . . .
H23 H 0.148676 0.211452 0.469557 0.028 Uiso 1 1 calc R . . . .
C24 C 0.0524(3) 0.26973(17) 0.41405(18) 0.0309(8) Uani 1 1 d . . . . .
H24 H 0.034526 0.297920 0.447031 0.037 Uiso 1 1 calc R . . . .
C25 C 0.0112(3) 0.28007(19) 0.3524(2) 0.0360(9) Uani 1 1 d . . . . .
H25 H -0.036471 0.314678 0.343180 0.043 Uiso 1 1 calc R . . . .
C26 C 0.0398(3) 0.23969(19) 0.30435(18) 0.0317(8) Uani 1 1 d . . . . .
H26 H 0.013788 0.247832 0.261893 0.038 Uiso 1 1 calc R . . . .
C27 C 0.1060(3) 0.18757(17) 0.31746(16) 0.0238(7) Uani 1 1 d . . . . .
H27 H 0.124447 0.159934 0.284182 0.029 Uiso 1 1 calc R . . . .
C28 C 0.6873(3) 0.17184(16) 0.45298(15) 0.0206(6) Uani 1 1 d . . . . .
C29 C 0.6814(3) 0.11718(16) 0.49086(16) 0.0222(7) Uani 1 1 d . . . . .
H29 H 0.630679 0.084732 0.479394 0.027 Uiso 1 1 calc R . . . .
C30 C 0.7487(3) 0.10984(17) 0.54498(16) 0.0254(7) Uani 1 1 d . . . . .
H30 H 0.745626 0.071869 0.569638 0.030 Uiso 1 1 calc R . . . .
C31 C 0.8203(3) 0.15782(19) 0.56309(17) 0.0284(8) Uani 1 1 d . . . . .
H31 H 0.864677 0.153402 0.600983 0.034 Uiso 1 1 calc R . . . .
C32 C 0.8275(3) 0.2123(2) 0.52613(18) 0.0342(9) Uani 1 1 d . . . . .
H32 H 0.876729 0.245146 0.538663 0.041 Uiso 1 1 calc R . . . .
C33 C 0.7622(3) 0.21884(19) 0.47035(18) 0.0300(8) Uani 1 1 d . . . . .
H33 H 0.769063 0.255495 0.444228 0.036 Uiso 1 1 calc R . . . .
C34 C 0.6778(3) 0.12632(16) 0.32656(15) 0.0200(6) Uani 1 1 d . . . . .
C35 C 0.6294(3) 0.08145(17) 0.28516(16) 0.0254(7) Uani 1 1 d . . . . .
H35 H 0.554652 0.074623 0.284482 0.030 Uiso 1 1 calc R . . . .
C36 C 0.6907(3) 0.04666(17) 0.24482(17) 0.0303(8) Uani 1 1 d . . . . .
H36 H 0.657695 0.015930 0.216724 0.036 Uiso 1 1 calc R . . . .
C37 C 0.7993(3) 0.05660(17) 0.24544(18) 0.0311(8) Uani 1 1 d . . . . .
H37 H 0.840746 0.033059 0.217523 0.037 Uiso 1 1 calc R . . . .
C38 C 0.8474(3) 0.10075(19) 0.28667(18) 0.0317(8) Uani 1 1 d . . . . .
H38 H 0.922170 0.107312 0.287246 0.038 Uiso 1 1 calc R . . . .
C39 C 0.7874(3) 0.13557(18) 0.32722(17) 0.0268(7) Uani 1 1 d . . . . .
H39 H 0.821084 0.165823 0.355545 0.032 Uiso 1 1 calc R . . . .
C40 C 0.6126(2) 0.25573(16) 0.34914(16) 0.0218(6) Uani 1 1 d . . . . .
C41 C 0.6250(3) 0.26663(18) 0.28545(17) 0.0282(7) Uani 1 1 d . . . . .
H41 H 0.631795 0.231523 0.257355 0.034 Uiso 1 1 calc R . . . .
C42 C 0.6275(3) 0.3292(2) 0.2628(2) 0.0365(9) Uani 1 1 d . . . . .
H42 H 0.634065 0.336721 0.218888 0.044 Uiso 1 1 calc R . . . .
C43 C 0.6204(3) 0.38025(19) 0.3035(2) 0.0387(9) Uani 1 1 d . . . . .
H43 H 0.626482 0.422785 0.288028 0.046 Uiso 1 1 calc R . . . .
C44 C 0.6047(4) 0.37012(19) 0.3663(2) 0.0405(10) Uani 1 1 d . . . . .
H44 H 0.597881 0.405433 0.394103 0.049 Uiso 1 1 calc R . . . .
C45 C 0.5990(3) 0.30776(18) 0.38869(19) 0.0314(8) Uani 1 1 d . . . . .
H45 H 0.585536 0.300580 0.431812 0.038 Uiso 1 1 calc R . . . .
C46 C 0.4915(3) 0.3193(2) 0.59914(18) 0.0332(9) Uani 1 1 d . . . . .
C47 C 0.4892(3) 0.35635(18) 0.65260(18) 0.0301(8) Uani 1 1 d . . . . .
H47 H 0.433976 0.350462 0.680551 0.036 Uiso 1 1 calc R . . . .
C48 C 0.5666(4) 0.4021(2) 0.66612(19) 0.0396(10) Uani 1 1 d . . . . .
H48 H 0.560449 0.431005 0.700414 0.048 Uiso 1 1 calc R . . . .
C49 C 0.6539(5) 0.4055(3) 0.6291(3) 0.0681(18) Uani 1 1 d . . . . .
H49 H 0.706885 0.437369 0.637748 0.082 Uiso 1 1 calc R . . . .
C50 C 0.6640(5) 0.3628(3) 0.5796(3) 0.0695(18) Uani 1 1 d . . . . .
H50 H 0.725671 0.363559 0.556056 0.083 Uiso 1 1 calc R . . . .
C51 C 0.5834(4) 0.3188(3) 0.5648(2) 0.0579(14) Uani 1 1 d . . . . .
H51 H 0.590287 0.288567 0.531640 0.070 Uiso 1 1 calc R . . . .
C52 C 0.2646(3) 0.27579(17) 0.59798(15) 0.0220(7) Uani 1 1 d . . . . .
C53 C 0.1907(3) 0.22595(18) 0.59352(16) 0.0261(7) Uani 1 1 d . . . . .
H53 H 0.212283 0.183929 0.582614 0.031 Uiso 1 1 calc R . . . .
C54 C 0.0856(3) 0.2382(2) 0.60512(17) 0.0306(8) Uani 1 1 d . . . . .
H54 H 0.035095 0.204248 0.603008 0.037 Uiso 1 1 calc R . . . .
C55 C 0.0537(3) 0.2998(2) 0.61978(17) 0.0324(8) Uani 1 1 d . . . . .
H55 H -0.018355 0.307770 0.628109 0.039 Uiso 1 1 calc R . . . .
C56 C 0.1260(3) 0.34936(19) 0.62233(19) 0.0334(8) Uani 1 1 d . . . . .
H56 H 0.103370 0.391636 0.631476 0.040 Uiso 1 1 calc R . . . .
C57 C 0.2326(3) 0.33765(18) 0.61148(17) 0.0267(7) Uani 1 1 d . . . . .
H57 H 0.282733 0.371781 0.613350 0.032 Uiso 1 1 calc R . . . .
C58 C 0.4425(3) 0.19069(18) 0.63600(16) 0.0262(7) Uani 1 1 d . . . . .
C59 C 0.3788(3) 0.16824(19) 0.68261(17) 0.0295(8) Uani 1 1 d . . . . .
H59 H 0.309746 0.185709 0.686067 0.035 Uiso 1 1 calc R . . . .
C60 C 0.4159(3) 0.12053(19) 0.72393(18) 0.0330(8) Uani 1 1 d . . . . .
H60 H 0.371919 0.105147 0.755454 0.040 Uiso 1 1 calc R . . . .
C61 C 0.5164(3) 0.0952(2) 0.7195(2) 0.0383(9) Uani 1 1 d . . . . .
H61 H 0.540740 0.061564 0.747131 0.046 Uiso 1 1 calc R . . . .
C62 C 0.5819(4) 0.1191(2) 0.6747(2) 0.0422(10) Uani 1 1 d . . . . .
H62 H 0.651992 0.102675 0.672650 0.051 Uiso 1 1 calc R . . . .
C63 C 0.5455(3) 0.1664(2) 0.63312(19) 0.0365(9) Uani 1 1 d . . . . .
H63 H 0.590538 0.182569 0.602504 0.044 Uiso 1 1 calc R . . . .
Cl1S Cl 0.42495(10) 0.01900(7) 0.13829(7) 0.0626(3) Uani 1 1 d . . . . .
Cl2S Cl -0.0777(4) 0.3886(2) 0.5127(2) 0.1102(14) Uani 0.5 1 d . . P . .
Cl3S Cl 0.1274(5) 0.4381(3) 0.4883(2) 0.1244(17) Uani 0.5 1 d . . P . .

loop_
_atom_site_aniso_label
_atom_site_aniso_U_11
_atom_site_aniso_U_22
_atom_site_aniso_U_33
_atom_site_aniso_U_23
_atom_site_aniso_U_13
_atom_site_aniso_U_12
Os1 0.01399(8) 0.01473(8) 0.01306(8) -0.00073(4) -0.00042(5) -0.00121(4)
Cl1 0.0392(5) 0.0442(5) 0.0222(4) 0.0135(4) 0.0003(3) 0.0063(4)
Cl2 0.0185(3) 0.0166(3) 0.0262(4) 0.0003(3) 0.0014(3) 0.0013(3)
P1 0.0140(3) 0.0139(3) 0.0136(3) -0.0003(3) -0.0002(3) -0.0009(3)
P2 0.0151(4) 0.0180(4) 0.0159(3) 0.0003(3) -0.0004(3) -0.0011(3)
P3 0.0194(4) 0.0260(4) 0.0184(4) -0.0082(3) 0.0028(3) -0.0049(3)
N1 0.0175(13) 0.0171(13) 0.0195(13) 0.0008(10) 0.0040(10) -0.0035(10)
C1 0.0174(15) 0.0231(16) 0.0162(14) -0.0021(12) 0.0000(11) -0.0059(12)
C2 0.0186(15) 0.0237(16) 0.0193(15) -0.0047(12) 0.0030(12) -0.0071(12)
C3 0.0253(16) 0.0183(15) 0.0234(16) -0.0030(12) 0.0082(13) -0.0063(13)
C4 0.057(3) 0.0172(17) 0.035(2) 0.0006(15) 0.0209(18) -0.0004(17)
C5 0.061(3) 0.0180(17) 0.049(3) 0.0104(16) 0.027(2) 0.0097(17)
C6 0.036(2) 0.0280(19) 0.037(2) 0.0152(16) 0.0113(16) 0.0042(16)
C7 0.0202(16) 0.0246(17) 0.0238(16) 0.0060(13) 0.0055(13) -0.0035(13)
C8 0.0197(16) 0.0337(18) 0.0184(15) 0.0067(13) 0.0006(12) -0.0021(14)
C9 0.0182(15) 0.0316(18) 0.0139(14) 0.0037(13) -0.0007(12) -0.0040(13)
C10 0.0185(15) 0.0144(14) 0.0169(14) 0.0008(11) -0.0036(11) 0.0011(11)
C11 0.0232(16) 0.0274(17) 0.0210(16) -0.0049(13) 0.0038(13) -0.0054(13)
C12 0.0245(17) 0.0287(18) 0.0261(17) -0.0056(14) 0.0016(13) -0.0095(14)
C13 0.0250(17) 0.0201(16) 0.0260(17) -0.0046(13) -0.0020(13) -0.0001(13)
C14 0.0217(16) 0.0244(17) 0.0239(16) -0.0051(13) 0.0007(13) 0.0031(13)
C15 0.0187(15) 0.0211(16) 0.0223(16) -0.0017(13) -0.0018(12) -0.0009(12)
C16 0.0203(15) 0.0145(14) 0.0158(14) -0.0010(11) 0.0018(11) -0.0023(12)
C17 0.0199(15) 0.0185(15) 0.0201(15) 0.0012(12) 0.0000(12) -0.0016(12)
C18 0.0200(16) 0.0225(16) 0.0272(17) 0.0024(13) 0.0081(13) -0.0021(13)
C19 0.0323(18) 0.0253(17) 0.0217(16) 0.0072(13) 0.0064(14) 0.0012(14)
C20 0.0264(17) 0.0233(16) 0.0211(16) 0.0061(13) -0.0003(13) 0.0040(13)
C21 0.0189(15) 0.0199(15) 0.0207(15) 0.0000(12) 0.0029(12) 0.0010(12)
C22 0.0163(14) 0.0156(14) 0.0206(15) 0.0025(12) 0.0017(12) -0.0017(11)
C23 0.0267(17) 0.0207(16) 0.0221(16) 0.0010(13) 0.0036(13) 0.0009(13)
C24 0.039(2) 0.0228(17) 0.0323(19) 0.0017(15) 0.0120(16) 0.0067(15)
C25 0.037(2) 0.0272(19) 0.044(2) 0.0113(17) 0.0054(17) 0.0150(16)
C26 0.034(2) 0.033(2) 0.0277(18) 0.0092(15) -0.0029(15) 0.0081(16)
C27 0.0242(17) 0.0233(16) 0.0235(16) 0.0014(13) -0.0004(13) 0.0016(13)
C28 0.0182(15) 0.0260(17) 0.0175(15) -0.0027(12) 0.0009(12) 0.0008(13)
C29 0.0214(16) 0.0226(16) 0.0223(16) -0.0033(13) -0.0018(13) 0.0009(13)
C30 0.0252(17) 0.0265(17) 0.0238(17) -0.0007(13) -0.0027(13) 0.0067(14)
C31 0.0220(17) 0.040(2) 0.0223(17) -0.0058(15) -0.0059(13) 0.0051(15)
C32 0.0283(19) 0.040(2) 0.033(2) -0.0041(16) -0.0109(15) -0.0080(16)
C33 0.0255(18) 0.035(2) 0.0292(18) 0.0033(15) -0.0048(14) -0.0093(15)
C34 0.0211(16) 0.0209(15) 0.0182(15) 0.0037(12) 0.0026(12) 0.0029(13)
C35 0.0290(18) 0.0241(17) 0.0235(16) 0.0000(13) 0.0059(14) -0.0039(14)
C36 0.044(2) 0.0220(17) 0.0263(18) 0.0001(14) 0.0132(16) -0.0043(15)
C37 0.043(2) 0.0235(17) 0.0287(18) 0.0077(14) 0.0160(16) 0.0100(15)
C38 0.0254(18) 0.039(2) 0.0321(19) 0.0100(16) 0.0086(15) 0.0080(15)
C39 0.0238(17) 0.0324(19) 0.0243(17) 0.0029(14) 0.0017(14) 0.0011(14)
C40 0.0151(15) 0.0226(16) 0.0271(17) 0.0020(13) -0.0021(12) -0.0019(12)
C41 0.0283(18) 0.0268(18) 0.0296(18) 0.0049(14) 0.0037(14) 0.0029(14)
C42 0.036(2) 0.039(2) 0.036(2) 0.0157(17) 0.0054(16) 0.0044(17)
C43 0.036(2) 0.0246(19) 0.055(3) 0.0150(18) -0.0055(18) -0.0045(16)
C44 0.048(2) 0.0213(18) 0.050(3) -0.0026(17) -0.006(2) -0.0047(17)
C45 0.035(2) 0.0245(18) 0.034(2) 0.0000(15) 0.0021(16) -0.0039(15)
C46 0.033(2) 0.042(2) 0.0254(18) -0.0127(16) 0.0066(15) -0.0194(17)
C47 0.034(2) 0.032(2) 0.0248(18) -0.0047(14) 0.0029(15) -0.0065(15)
C48 0.052(3) 0.036(2) 0.030(2) -0.0096(17) 0.0006(18) -0.0158(19)
C49 0.069(4) 0.087(4) 0.049(3) -0.024(3) 0.014(3) -0.049(3)
C50 0.062(4) 0.090(4) 0.058(3) -0.023(3) 0.020(3) -0.036(3)
C51 0.056(3) 0.073(4) 0.046(3) -0.022(3) 0.013(2) -0.020(3)
C52 0.0214(16) 0.0271(17) 0.0177(15) -0.0035(13) 0.0023(12) -0.0001(13)
C53 0.0253(17) 0.0292(18) 0.0236(16) -0.0050(14) -0.0004(13) -0.0022(14)
C54 0.0220(17) 0.040(2) 0.0294(19) -0.0018(15) -0.0007(14) -0.0059(15)
C55 0.0196(16) 0.051(2) 0.0260(18) -0.0059(17) 0.0000(14) 0.0033(16)
C56 0.033(2) 0.036(2) 0.031(2) -0.0062(16) -0.0012(16) 0.0084(16)
C57 0.0292(18) 0.0267(17) 0.0243(17) -0.0012(14) 0.0009(14) -0.0013(14)
C58 0.0253(17) 0.0323(19) 0.0205(16) -0.0102(14) -0.0031(13) -0.0010(14)
C59 0.0253(18) 0.035(2) 0.0277(18) -0.0056(15) -0.0034(14) -0.0058(15)
C60 0.036(2) 0.032(2) 0.0306(19) -0.0019(16) -0.0048(16) -0.0070(16)
C61 0.045(2) 0.035(2) 0.034(2) -0.0045(17) -0.0046(17) 0.0032(18)
C62 0.037(2) 0.053(3) 0.035(2) -0.0020(19) -0.0021(17) 0.016(2)
C63 0.033(2) 0.050(2) 0.0277(19) -0.0041(17) 0.0033(16) 0.0067(18)
Cl1S 0.0489(7) 0.0718(8) 0.0683(8) 0.0120(7) 0.0122(6) -0.0026(6)
Cl2S 0.137(4) 0.093(3) 0.098(3) 0.009(2) -0.010(3) -0.007(3)
Cl3S 0.156(5) 0.111(3) 0.108(3) 0.005(3) 0.027(3) 0.042(3)

loop_
_atom_type_symbol
_atom_type_description
_atom_type_scat_dispersion_real
_atom_type_scat_dispersion_imag
_atom_type_scat_source
C C 0.0181 0.0091 'International Tables Vol C Tables 4.2.6.8 and 6.1.1.4'
H H 0.0000 0.0000 'International Tables Vol C Tables 4.2.6.8 and 6.1.1.4'
Cl Cl 0.3639 0.7018 'International Tables Vol C Tables 4.2.6.8 and 6.1.1.4'
N N 0.0311 0.0180 'International Tables Vol C Tables 4.2.6.8 and 6.1.1.4'
Os Os -4.9801 6.2216 'International Tables Vol C Tables 4.2.6.8 and 6.1.1.4'
P P 0.2955 0.4335 'International Tables Vol C Tables 4.2.6.8 and 6.1.1.4'

loop_
_geom_angle_atom_site_label_1
_geom_angle_atom_site_label_2
_geom_angle_atom_site_label_3
_geom_angle
_geom_angle_site_symmetry_1
_geom_angle_site_symmetry_3
_geom_angle_publ_flag
Cl2 Os1 P1 87.66(3) . . ?
Cl2 Os1 P2 90.25(3) . . ?
P2 Os1 P1 176.13(3) . . ?
N1 Os1 Cl2 173.96(7) . . ?
N1 Os1 P1 89.12(7) . . ?
N1 Os1 P2 93.25(7) . . ?
N1 Os1 C9 75.78(12) . . ?
C1 Os1 Cl2 99.79(10) . . ?
C1 Os1 P1 91.88(9) . . ?
C1 Os1 P2 91.68(9) . . ?
C1 Os1 N1 75.21(12) . . ?
C1 Os1 C9 150.94(14) . . ?
C9 Os1 Cl2 109.27(10) . . ?
C9 Os1 P1 89.32(9) . . ?
C9 Os1 P2 88.29(9) . . ?
C10 P1 Os1 116.03(10) . . ?
C16 P1 Os1 115.89(10) . . ?
C16 P1 C10 103.67(14) . . ?
C22 P1 Os1 112.82(10) . . ?
C22 P1 C10 103.42(14) . . ?
C22 P1 C16 103.42(14) . . ?
C28 P2 Os1 115.24(11) . . ?
C28 P2 C34 101.07(15) . . ?
C34 P2 Os1 118.15(11) . . ?
C40 P2 Os1 112.21(10) . . ?
C40 P2 C28 105.47(15) . . ?
C40 P2 C34 103.10(15) . . ?
C2 P3 C46 110.58(16) . . ?
C2 P3 C52 108.68(15) . . ?
C2 P3 C58 110.55(16) . . ?
C46 P3 C52 112.78(18) . . ?
C46 P3 C58 105.85(18) . . ?
C52 P3 C58 108.37(16) . . ?
C3 N1 Os1 119.6(2) . . ?
C7 N1 Os1 119.6(2) . . ?
C7 N1 C3 120.6(3) . . ?
Os1 C1 H1 119.9 . . ?
C2 C1 Os1 120.1(2) . . ?
C2 C1 H1 119.9 . . ?
C1 C2 P3 124.2(3) . . ?
C1 C2 C3 113.7(3) . . ?
C3 C2 P3 121.9(2) . . ?
N1 C3 C2 111.3(3) . . ?
N1 C3 C4 120.4(3) . . ?
C4 C3 C2 128.3(3) . . ?
C3 C4 H4 120.5 . . ?
C3 C4 C5 119.0(4) . . ?
C5 C4 H4 120.5 . . ?
C4 C5 H5 120.1 . . ?
C6 C5 C4 119.8(4) . . ?
C6 C5 H5 120.1 . . ?
C5 C6 H6 120.2 . . ?
C5 C6 C7 119.6(4) . . ?
C7 C6 H6 120.2 . . ?
N1 C7 C6 120.5(3) . . ?
N1 C7 C8 110.9(3) . . ?
C6 C7 C8 128.6(3) . . ?
C7 C8 Cl1 117.8(3) . . ?
C9 C8 Cl1 124.4(3) . . ?
C9 C8 C7 117.8(3) . . ?
Os1 C9 H9 122.1 . . ?
C8 C9 Os1 115.7(2) . . ?
C8 C9 H9 122.1 . . ?
C11 C10 P1 119.9(2) . . ?
C11 C10 C15 118.5(3) . . ?
C15 C10 P1 121.6(2) . . ?
C10 C11 H11 119.5 . . ?
C10 C11 C12 120.9(3) . . ?
C12 C11 H11 119.5 . . ?
C11 C12 H12 120.0 . . ?
C13 C12 C11 120.0(3) . . ?
C13 C12 H12 120.0 . . ?
C12 C13 H13 120.1 . . ?
C12 C13 C14 119.9(3) . . ?
C14 C13 H13 120.1 . . ?
C13 C14 H14 120.1 . . ?
C13 C14 C15 119.8(3) . . ?
C15 C14 H14 120.1 . . ?
C10 C15 C14 120.9(3) . . ?
C10 C15 H15 119.5 . . ?
C14 C15 H15 119.5 . . ?
C17 C16 P1 122.0(2) . . ?
C21 C16 P1 119.2(2) . . ?
C21 C16 C17 118.7(3) . . ?
C16 C17 H17 119.9 . . ?
C18 C17 C16 120.3(3) . . ?
C18 C17 H17 119.9 . . ?
C17 C18 H18 119.9 . . ?
C17 C18 C19 120.2(3) . . ?
C19 C18 H18 119.9 . . ?
C18 C19 H19 120.0 . . ?
C20 C19 C18 120.0(3) . . ?
C20 C19 H19 120.0 . . ?
C19 C20 H20 119.9 . . ?
C19 C20 C21 120.2(3) . . ?
C21 C20 H20 119.9 . . ?
C16 C21 H21 119.7 . . ?
C20 C21 C16 120.5(3) . . ?
C20 C21 H21 119.7 . . ?
C23 C22 P1 120.0(2) . . ?
C27 C22 P1 120.6(2) . . ?
C27 C22 C23 119.1(3) . . ?
C22 C23 H23 119.7 . . ?
C24 C23 C22 120.7(3) . . ?
C24 C23 H23 119.7 . . ?
C23 C24 H24 120.1 . . ?
C25 C24 C23 119.8(3) . . ?
C25 C24 H24 120.1 . . ?
C24 C25 H25 120.2 . . ?
C26 C25 C24 119.7(3) . . ?
C26 C25 H25 120.2 . . ?
C25 C26 H26 119.6 . . ?
C25 C26 C27 120.8(3) . . ?
C27 C26 H26 119.6 . . ?
C22 C27 H27 120.0 . . ?
C26 C27 C22 119.9(3) . . ?
C26 C27 H27 120.0 . . ?
C29 C28 P2 117.0(2) . . ?
C33 C28 P2 123.9(3) . . ?
C33 C28 C29 118.9(3) . . ?
C28 C29 H29 119.7 . . ?
C30 C29 C28 120.7(3) . . ?
C30 C29 H29 119.7 . . ?
C29 C30 H30 120.0 . . ?
C31 C30 C29 120.0(3) . . ?
C31 C30 H30 120.0 . . ?
C30 C31 H31 119.9 . . ?
C30 C31 C32 120.2(3) . . ?
C32 C31 H31 119.9 . . ?
C31 C32 H32 120.0 . . ?
C31 C32 C33 120.0(3) . . ?
C33 C32 H32 120.0 . . ?
C28 C33 C32 120.2(3) . . ?
C28 C33 H33 119.9 . . ?
C32 C33 H33 119.9 . . ?
C35 C34 P2 121.6(3) . . ?
C39 C34 P2 118.9(3) . . ?
C39 C34 C35 119.4(3) . . ?
C34 C35 H35 120.1 . . ?
C36 C35 C34 119.8(3) . . ?
C36 C35 H35 120.1 . . ?
C35 C36 H36 119.9 . . ?
C37 C36 C35 120.3(4) . . ?
C37 C36 H36 119.9 . . ?
C36 C37 H37 120.0 . . ?
C38 C37 C36 119.9(3) . . ?
C38 C37 H37 120.0 . . ?
C37 C38 H38 119.8 . . ?
C37 C38 C39 120.4(4) . . ?
C39 C38 H38 119.8 . . ?
C34 C39 H39 119.9 . . ?
C38 C39 C34 120.1(4) . . ?
C38 C39 H39 119.9 . . ?
C41 C40 P2 121.1(3) . . ?
C41 C40 C45 119.0(3) . . ?
C45 C40 P2 119.6(3) . . ?
C40 C41 H41 120.1 . . ?
C40 C41 C42 119.7(4) . . ?
C42 C41 H41 120.1 . . ?
C41 C42 H42 119.8 . . ?
C43 C42 C41 120.4(4) . . ?
C43 C42 H42 119.8 . . ?
C42 C43 H43 119.8 . . ?
C44 C43 C42 120.4(4) . . ?
C44 C43 H43 119.8 . . ?
C43 C44 H44 120.4 . . ?
C43 C44 C45 119.3(4) . . ?
C45 C44 H44 120.4 . . ?
C40 C45 C44 121.0(4) . . ?
C40 C45 H45 119.5 . . ?
C44 C45 H45 119.5 . . ?
C47 C46 P3 122.2(3) . . ?
C47 C46 C51 119.6(4) . . ?
C51 C46 P3 115.9(3) . . ?
C46 C47 H47 119.8 . . ?
C46 C47 C48 120.5(4) . . ?
C48 C47 H47 119.8 . . ?
C47 C48 H48 120.3 . . ?
C47 C48 C49 119.4(4) . . ?
C49 C48 H48 120.3 . . ?
C48 C49 H49 119.8 . . ?
C50 C49 C48 120.4(5) . . ?
C50 C49 H49 119.8 . . ?
C49 C50 H50 120.2 . . ?
C49 C50 C51 119.6(5) . . ?
C51 C50 H50 120.2 . . ?
C46 C51 H51 120.3 . . ?
C50 C51 C46 119.4(5) . . ?
C50 C51 H51 120.3 . . ?
C53 C52 P3 116.1(3) . . ?
C57 C52 P3 123.5(3) . . ?
C57 C52 C53 120.4(3) . . ?
C52 C53 H53 120.3 . . ?
C54 C53 C52 119.4(3) . . ?
C54 C53 H53 120.3 . . ?
C53 C54 H54 119.9 . . ?
C53 C54 C55 120.3(4) . . ?
C55 C54 H54 119.9 . . ?
C54 C55 H55 119.9 . . ?
C56 C55 C54 120.3(3) . . ?
C56 C55 H55 119.9 . . ?
C55 C56 H56 119.9 . . ?
C55 C56 C57 120.1(4) . . ?
C57 C56 H56 119.9 . . ?
C52 C57 C56 119.4(3) . . ?
C52 C57 H57 120.3 . . ?
C56 C57 H57 120.3 . . ?
C59 C58 P3 121.8(3) . . ?
C59 C58 C63 119.3(4) . . ?
C63 C58 P3 118.8(3) . . ?
C58 C59 H59 119.9 . . ?
C60 C59 C58 120.2(4) . . ?
C60 C59 H59 119.9 . . ?
C59 C60 H60 119.8 . . ?
C61 C60 C59 120.3(4) . . ?
C61 C60 H60 119.8 . . ?
C60 C61 H61 120.1 . . ?
C60 C61 C62 119.8(4) . . ?
C62 C61 H61 120.1 . . ?
C61 C62 H62 119.9 . . ?
C63 C62 C61 120.3(4) . . ?
C63 C62 H62 119.9 . . ?
C58 C63 H63 120.0 . . ?
C62 C63 C58 120.1(4) . . ?
C62 C63 H63 120.0 . . ?

loop_
_geom_bond_atom_site_label_1
_geom_bond_atom_site_label_2
_geom_bond_distance
_geom_bond_site_symmetry_2
_geom_bond_publ_flag
Os1 Cl2 2.3635(7) . ?
Os1 P1 2.3788(7) . ?
Os1 P2 2.3693(8) . ?
Os1 N1 2.078(3) . ?
Os1 C1 2.025(3) . ?
Os1 C9 2.096(3) . ?
Cl1 C8 1.749(3) . ?
P1 C10 1.840(3) . ?
P1 C16 1.835(3) . ?
P1 C22 1.827(3) . ?
P2 C28 1.832(3) . ?
P2 C34 1.835(3) . ?
P2 C40 1.828(3) . ?
P3 C2 1.779(3) . ?
P3 C46 1.792(4) . ?
P3 C52 1.804(3) . ?
P3 C58 1.806(4) . ?
N1 C3 1.365(4) . ?
N1 C7 1.359(4) . ?
C1 H1 0.9500 . ?
C1 C2 1.367(5) . ?
C2 C3 1.458(5) . ?
C3 C4 1.384(5) . ?
C4 H4 0.9500 . ?
C4 C5 1.396(6) . ?
C5 H5 0.9500 . ?
C5 C6 1.382(6) . ?
C6 H6 0.9500 . ?
C6 C7 1.382(5) . ?
C7 C8 1.449(5) . ?
C8 C9 1.345(5) . ?
C9 H9 0.9500 . ?
C10 C11 1.382(5) . ?
C10 C15 1.390(5) . ?
C11 H11 0.9500 . ?
C11 C12 1.390(5) . ?
C12 H12 0.9500 . ?
C12 C13 1.380(5) . ?
C13 H13 0.9500 . ?
C13 C14 1.380(5) . ?
C14 H14 0.9500 . ?
C14 C15 1.390(5) . ?
C15 H15 0.9500 . ?
C16 C17 1.401(4) . ?
C16 C21 1.398(4) . ?
C17 H17 0.9500 . ?
C17 C18 1.384(5) . ?
C18 H18 0.9500 . ?
C18 C19 1.390(5) . ?
C19 H19 0.9500 . ?
C19 C20 1.379(5) . ?
C20 H20 0.9500 . ?
C20 C21 1.384(5) . ?
C21 H21 0.9500 . ?
C22 C23 1.397(5) . ?
C22 C27 1.393(5) . ?
C23 H23 0.9500 . ?
C23 C24 1.388(5) . ?
C24 H24 0.9500 . ?
C24 C25 1.387(6) . ?
C25 H25 0.9500 . ?
C25 C26 1.385(6) . ?
C26 H26 0.9500 . ?
C26 C27 1.386(5) . ?
C27 H27 0.9500 . ?
C28 C29 1.398(5) . ?
C28 C33 1.392(5) . ?
C29 H29 0.9500 . ?
C29 C30 1.386(5) . ?
C30 H30 0.9500 . ?
C30 C31 1.383(5) . ?
C31 H31 0.9500 . ?
C31 C32 1.384(6) . ?
C32 H32 0.9500 . ?
C32 C33 1.398(5) . ?
C33 H33 0.9500 . ?
C34 C35 1.393(5) . ?
C34 C39 1.392(5) . ?
C35 H35 0.9500 . ?
C35 C36 1.391(5) . ?
C36 H36 0.9500 . ?
C36 C37 1.382(6) . ?
C37 H37 0.9500 . ?
C37 C38 1.380(6) . ?
C38 H38 0.9500 . ?
C38 C39 1.385(5) . ?
C39 H39 0.9500 . ?
C40 C41 1.384(5) . ?
C40 C45 1.387(5) . ?
C41 H41 0.9500 . ?
C41 C42 1.391(5) . ?
C42 H42 0.9500 . ?
C42 C43 1.375(6) . ?
C43 H43 0.9500 . ?
C43 C44 1.371(6) . ?
C44 H44 0.9500 . ?
C44 C45 1.387(5) . ?
C45 H45 0.9500 . ?
C46 C47 1.370(5) . ?
C46 C51 1.407(6) . ?
C47 H47 0.9500 . ?
C47 C48 1.379(5) . ?
C48 H48 0.9500 . ?
C48 C49 1.393(7) . ?
C49 H49 0.9500 . ?
C49 C50 1.386(8) . ?
C50 H50 0.9500 . ?
C50 C51 1.387(7) . ?
C51 H51 0.9500 . ?
C52 C53 1.393(5) . ?
C52 C57 1.386(5) . ?
C53 H53 0.9500 . ?
C53 C54 1.386(5) . ?
C54 H54 0.9500 . ?
C54 C55 1.386(6) . ?
C55 H55 0.9500 . ?
C55 C56 1.375(6) . ?
C56 H56 0.9500 . ?
C56 C57 1.398(5) . ?
C57 H57 0.9500 . ?
C58 C59 1.392(5) . ?
C58 C63 1.396(5) . ?
C59 H59 0.9500 . ?
C59 C60 1.384(6) . ?
C60 H60 0.9500 . ?
C60 C61 1.379(6) . ?
C61 H61 0.9500 . ?
C61 C62 1.389(6) . ?
C62 H62 0.9500 . ?
C62 C63 1.380(6) . ?
C63 H63 0.9500 . ?

loop_
_geom_torsion_atom_site_label_1
_geom_torsion_atom_site_label_2
_geom_torsion_atom_site_label_3
_geom_torsion_atom_site_label_4
_geom_torsion
_geom_torsion_site_symmetry_1
_geom_torsion_site_symmetry_2
_geom_torsion_site_symmetry_3
_geom_torsion_site_symmetry_4
_geom_torsion_publ_flag
Os1 P1 C10 C11 170.8(2) . . . . ?
Os1 P1 C10 C15 -9.7(3) . . . . ?
Os1 P1 C16 C17 152.6(2) . . . . ?
Os1 P1 C16 C21 -28.2(3) . . . . ?
Os1 P1 C22 C23 -84.2(3) . . . . ?
Os1 P1 C22 C27 88.9(3) . . . . ?
Os1 P2 C28 C29 47.0(3) . . . . ?
Os1 P2 C28 C33 -137.1(3) . . . . ?
Os1 P2 C34 C35 11.4(3) . . . . ?
Os1 P2 C34 C39 -169.2(2) . . . . ?
Os1 P2 C40 C41 -98.5(3) . . . . ?
Os1 P2 C40 C45 75.2(3) . . . . ?
Os1 N1 C3 C2 2.0(4) . . . . ?
Os1 N1 C3 C4 -177.1(3) . . . . ?
Os1 N1 C7 C6 173.9(3) . . . . ?
Os1 N1 C7 C8 -5.0(3) . . . . ?
Os1 C1 C2 P3 175.27(16) . . . . ?
Os1 C1 C2 C3 -0.2(4) . . . . ?
Cl1 C8 C9 Os1 -178.78(18) . . . . ?
P1 C10 C11 C12 179.9(3) . . . . ?
P1 C10 C15 C14 -178.9(2) . . . . ?
P1 C16 C17 C18 179.8(2) . . . . ?
P1 C16 C21 C20 179.4(3) . . . . ?
P1 C22 C23 C24 175.9(3) . . . . ?
P1 C22 C27 C26 -175.1(3) . . . . ?
P2 C28 C29 C30 176.3(3) . . . . ?
P2 C28 C33 C32 -178.2(3) . . . . ?
P2 C34 C35 C36 179.1(3) . . . . ?
P2 C34 C39 C38 -178.9(3) . . . . ?
P2 C40 C41 C42 176.1(3) . . . . ?
P2 C40 C45 C44 -178.2(3) . . . . ?
P3 C2 C3 N1 -176.7(2) . . . . ?
P3 C2 C3 C4 2.3(5) . . . . ?
P3 C46 C47 C48 174.6(3) . . . . ?
P3 C46 C51 C50 -172.8(5) . . . . ?
P3 C52 C53 C54 179.4(3) . . . . ?
P3 C52 C57 C56 179.7(3) . . . . ?
P3 C58 C59 C60 -177.8(3) . . . . ?
P3 C58 C63 C62 177.6(3) . . . . ?
N1 C3 C4 C5 3.6(6) . . . . ?
N1 C7 C8 Cl1 -177.7(2) . . . . ?
N1 C7 C8 C9 2.4(4) . . . . ?
C1 C2 C3 N1 -1.2(4) . . . . ?
C1 C2 C3 C4 177.9(4) . . . . ?
C2 P3 C46 C47 166.0(4) . . . . ?
C2 P3 C46 C51 -31.5(4) . . . . ?
C2 P3 C52 C53 64.3(3) . . . . ?
C2 P3 C52 C57 -113.8(3) . . . . ?
C2 P3 C58 C59 -123.6(3) . . . . ?
C2 P3 C58 C63 61.2(3) . . . . ?
C2 C3 C4 C5 -175.4(4) . . . . ?
C3 N1 C7 C6 -1.6(5) . . . . ?
C3 N1 C7 C8 179.4(3) . . . . ?
C3 C4 C5 C6 -2.4(6) . . . . ?
C4 C5 C6 C7 -0.7(6) . . . . ?
C5 C6 C7 N1 2.7(5) . . . . ?
C5 C6 C7 C8 -178.5(4) . . . . ?
C6 C7 C8 Cl1 3.5(5) . . . . ?
C6 C7 C8 C9 -176.4(4) . . . . ?
C7 N1 C3 C2 177.6(3) . . . . ?
C7 N1 C3 C4 -1.5(5) . . . . ?
C7 C8 C9 Os1 1.1(4) . . . . ?
C10 P1 C16 C17 -79.1(3) . . . . ?
C10 P1 C16 C21 100.1(3) . . . . ?
C10 P1 C22 C23 149.6(3) . . . . ?
C10 P1 C22 C27 -37.2(3) . . . . ?
C10 C11 C12 C13 -0.9(5) . . . . ?
C11 C10 C15 C14 0.6(5) . . . . ?
C11 C12 C13 C14 0.5(5) . . . . ?
C12 C13 C14 C15 0.5(5) . . . . ?
C13 C14 C15 C10 -1.0(5) . . . . ?
C15 C10 C11 C12 0.3(5) . . . . ?
C16 P1 C10 C11 42.6(3) . . . . ?
C16 P1 C10 C15 -137.9(3) . . . . ?
C16 P1 C22 C23 41.7(3) . . . . ?
C16 P1 C22 C27 -145.1(3) . . . . ?
C16 C17 C18 C19 0.4(5) . . . . ?
C17 C16 C21 C20 -1.4(5) . . . . ?
C17 C18 C19 C20 -0.6(5) . . . . ?
C18 C19 C20 C21 -0.2(5) . . . . ?
C19 C20 C21 C16 1.2(5) . . . . ?
C21 C16 C17 C18 0.6(5) . . . . ?
C22 P1 C10 C11 -65.1(3) . . . . ?
C22 P1 C10 C15 114.4(3) . . . . ?
C22 P1 C16 C17 28.6(3) . . . . ?
C22 P1 C16 C21 -152.2(2) . . . . ?
C22 C23 C24 C25 -0.9(6) . . . . ?
C23 C22 C27 C26 -1.8(5) . . . . ?
C23 C24 C25 C26 -1.7(6) . . . . ?
C24 C25 C26 C27 2.5(6) . . . . ?
C25 C26 C27 C22 -0.7(6) . . . . ?
C27 C22 C23 C24 2.6(5) . . . . ?
C28 P2 C34 C35 138.0(3) . . . . ?
C28 P2 C34 C39 -42.5(3) . . . . ?
C28 P2 C40 C41 135.3(3) . . . . ?
C28 P2 C40 C45 -51.0(3) . . . . ?
C28 C29 C30 C31 2.1(5) . . . . ?
C29 C28 C33 C32 -2.4(5) . . . . ?
C29 C30 C31 C32 -2.2(5) . . . . ?
C30 C31 C32 C33 0.0(6) . . . . ?
C31 C32 C33 C28 2.3(6) . . . . ?
C33 C28 C29 C30 0.2(5) . . . . ?
C34 P2 C28 C29 -81.6(3) . . . . ?
C34 P2 C28 C33 94.3(3) . . . . ?
C34 P2 C40 C41 29.7(3) . . . . ?
C34 P2 C40 C45 -156.6(3) . . . . ?
C34 C35 C36 C37 -0.3(5) . . . . ?
C35 C34 C39 C38 0.5(5) . . . . ?
C35 C36 C37 C38 0.6(5) . . . . ?
C36 C37 C38 C39 -0.4(5) . . . . ?
C37 C38 C39 C34 -0.1(5) . . . . ?
C39 C34 C35 C36 -0.3(5) . . . . ?
C40 P2 C28 C29 171.4(3) . . . . ?
C40 P2 C28 C33 -12.8(3) . . . . ?
C40 P2 C34 C35 -113.0(3) . . . . ?
C40 P2 C34 C39 66.4(3) . . . . ?
C40 C41 C42 C43 1.7(6) . . . . ?
C41 C40 C45 C44 -4.3(6) . . . . ?
C41 C42 C43 C44 -3.8(6) . . . . ?
C42 C43 C44 C45 1.8(6) . . . . ?
C43 C44 C45 C40 2.3(6) . . . . ?
C45 C40 C41 C42 2.3(5) . . . . ?
C46 P3 C2 C1 117.7(3) . . . . ?
C46 P3 C2 C3 -67.3(3) . . . . ?
C46 P3 C52 C53 -172.8(3) . . . . ?
C46 P3 C52 C57 9.2(4) . . . . ?
C46 P3 C58 C59 116.6(3) . . . . ?
C46 P3 C58 C63 -58.6(3) . . . . ?
C46 C47 C48 C49 -7.3(7) . . . . ?
C47 C46 C51 C50 -9.8(8) . . . . ?
C47 C48 C49 C50 -1.0(9) . . . . ?
C48 C49 C50 C51 3.8(11) . . . . ?
C49 C50 C51 C46 1.6(10) . . . . ?
C51 C46 C47 C48 12.7(7) . . . . ?
C52 P3 C2 C1 -118.0(3) . . . . ?
C52 P3 C2 C3 57.0(3) . . . . ?
C52 P3 C46 C47 44.0(4) . . . . ?
C52 P3 C46 C51 -153.4(4) . . . . ?
C52 P3 C58 C59 -4.6(3) . . . . ?
C52 P3 C58 C63 -179.8(3) . . . . ?
C52 C53 C54 C55 1.3(5) . . . . ?
C53 C52 C57 C56 1.7(5) . . . . ?
C53 C54 C55 C56 0.6(6) . . . . ?
C54 C55 C56 C57 -1.4(6) . . . . ?
C55 C56 C57 C52 0.2(6) . . . . ?
C57 C52 C53 C54 -2.5(5) . . . . ?
C58 P3 C2 C1 0.8(3) . . . . ?
C58 P3 C2 C3 175.9(3) . . . . ?
C58 P3 C46 C47 -74.3(4) . . . . ?
C58 P3 C46 C51 88.3(4) . . . . ?
C58 P3 C52 C53 -55.9(3) . . . . ?
C58 P3 C52 C57 126.0(3) . . . . ?
C58 C59 C60 C61 0.5(6) . . . . ?
C59 C58 C63 C62 2.3(6) . . . . ?
C59 C60 C61 C62 1.9(6) . . . . ?
C60 C61 C62 C63 -2.2(7) . . . . ?
C61 C62 C63 C58 0.1(7) . . . . ?
C63 C58 C59 C60 -2.6(5) . . . . ?

loop_
_smtbx_masks_void_nr
_smtbx_masks_void_average_x
_smtbx_masks_void_average_y
_smtbx_masks_void_average_z
_smtbx_masks_void_volume
_smtbx_masks_void_count_electrons
_smtbx_masks_void_content
1 0.000 0.000 0.000 175.9 49.2 ?
2 -0.500 0.500 0.500 175.9 49.2 ?
